data_4028274
loop_
_publ_author_name
'Ana L. Silva'
'Rub\'en A. Toscano'
'Luis A. Maldonado'

_publ_section_title
;
 An Enantioselective Approach to Furanoeremophilanes: (+)-9-Oxoeuryopsin
;
_journal_name_full 'Journal of Organic Chemistry'
_journal_page_first 5282
_journal_page_last 5292
_journal_paper_doi 10.1021/jo400399q
_journal_volume 78
_journal_year 2013
_chemical_absolute_configuration rm
_chemical_formula_moiety 'C15 H21 N O2'
_chemical_formula_sum 'C15 H21 N O2'
_chemical_formula_weight 247.33
_chemical_name_systematic
; 
 ? 
;
_space_group_IT_number 4
_symmetry_cell_setting monoclinic
_symmetry_space_group_name_Hall 'P 2yb'
_symmetry_space_group_name_H-M 'P 1 21 1'
_atom_sites_solution_hydrogens geom
_atom_sites_solution_primary direct
_atom_sites_solution_secondary difmap
_audit_creation_method SHELXL-97
_cell_angle_alpha 90.00
_cell_angle_beta 96.120(4)
_cell_angle_gamma 90.00
_cell_formula_units_Z 4
_cell_length_a 9.556(3)
_cell_length_b 7.2095(19)
_cell_length_c 20.257(5)
_cell_measurement_reflns_used 4476
_cell_measurement_temperature 173(2)
_cell_measurement_theta_max 27.06
_cell_measurement_theta_min 2.47
_cell_volume 1387.6(7)
_computing_cell_refinement 'SMART V 5.625 (Bruker, 1999)'
_computing_data_collection 'SMART V 5.625 (Bruker, 1999)'
_computing_data_reduction 'SAINT V 7.34A (Bruker, 2006)'
_computing_molecular_graphics 'SHELXTL V 6.12 (Sheldrick, 2000)'
_computing_publication_material 'SHELXTL V 6.12 (Sheldrick, 2000)'
_computing_structure_refinement 'SHELXTL V 6.12 (Sheldrick, 2000)'
_computing_structure_solution 'SHELXTL V 6.12 (Sheldrick, 2000)'
_diffrn_ambient_temperature 173(2)
_diffrn_detector_area_resol_mean 0.661
_diffrn_measured_fraction_theta_full 0.993
_diffrn_measured_fraction_theta_max 0.993
_diffrn_measurement_device_type 'Bruker Smart Apex CCD diffractometer 01-670-01'
_diffrn_measurement_method \w-scans
_diffrn_radiation_monochromator graphite
_diffrn_radiation_source 'fine-focus sealed tube'
_diffrn_radiation_type MoK\a
_diffrn_radiation_wavelength 0.71073
_diffrn_reflns_av_R_equivalents 0.0879
_diffrn_reflns_av_sigmaI/netI 0.0817
_diffrn_reflns_limit_h_max 12
_diffrn_reflns_limit_h_min -12
_diffrn_reflns_limit_k_max 9
_diffrn_reflns_limit_k_min -9
_diffrn_reflns_limit_l_max 26
_diffrn_reflns_limit_l_min -26
_diffrn_reflns_number 13553
_diffrn_reflns_theta_full 27.92
_diffrn_reflns_theta_max 27.92
_diffrn_reflns_theta_min 2.02
_diffrn_standards_decay_% 0
_exptl_absorpt_coefficient_mu 0.078
_exptl_absorpt_correction_T_max 0.9926
_exptl_absorpt_correction_T_min 0.9753
_exptl_absorpt_correction_type analytical
_exptl_absorpt_process_details '(Sheldrick, 2000)'
_exptl_crystal_colour colourless
_exptl_crystal_density_diffrn 1.184
_exptl_crystal_description needle
_exptl_crystal_F_000 536
_exptl_crystal_size_max 0.484
_exptl_crystal_size_mid 0.112
_exptl_crystal_size_min 0.102
_refine_diff_density_max 0.197
_refine_diff_density_min -0.179
_refine_diff_density_rms 0.043
_refine_ls_extinction_method none
_refine_ls_goodness_of_fit_ref 0.927
_refine_ls_hydrogen_treatment mixed
_refine_ls_matrix_type full
_refine_ls_number_parameters 337
_refine_ls_number_reflns 3562
_refine_ls_number_restraints 2
_refine_ls_restrained_S_all 0.927
_refine_ls_R_factor_all 0.0786
_refine_ls_R_factor_gt 0.0518
_refine_ls_shift/su_max 0.000
_refine_ls_shift/su_mean 0.000
_refine_ls_structure_factor_coef Fsqd
_refine_ls_weighting_details 'calc w=1/[\s^2^(Fo^2^)+(0.0516P)^2^] where P=(Fo^2^+2Fc^2^)/3'
_refine_ls_weighting_scheme calc
_refine_ls_wR_factor_gt 0.1055
_refine_ls_wR_factor_ref 0.1125
_reflns_number_gt 2399
_reflns_number_total 3562
_reflns_threshold_expression >2sigma(I)
_cod_data_source_file jo400399q_si_003.cif
_cod_data_source_block 087MGL12
_cod_original_cell_volume 1387.6(6)
_cod_original_sg_symbol_H-M 'P 21'
_cod_database_code 4028274

loop_
_symmetry_equiv_pos_as_xyz
'x, y, z'
'-x, y+1/2, -z'

loop_
_atom_site_label
_atom_site_type_symbol
_atom_site_fract_x
_atom_site_fract_y
_atom_site_fract_z
_atom_site_U_iso_or_equiv
_atom_site_adp_type
_atom_site_occupancy
_atom_site_symmetry_multiplicity
_atom_site_calc_flag
_atom_site_refinement_flags
O101 O 0.1231(2) 0.3610(3) 0.39950(10) 0.0350(5) Uani 1 1 d D
H101 H 0.104(4) 0.438(5) 0.4290(16) 0.052 Uiso 1 1 d D
O102 O -0.2172(2) -0.2617(4) 0.35167(11) 0.0433(6) Uani 1 1 d .
N101 N -0.0482(3) 0.0699(4) 0.49008(13) 0.0383(7) Uani 1 1 d .
C101 C 0.1633(3) 0.1865(5) 0.42659(14) 0.0299(7) Uani 1 1 d .
C102 C 0.2033(3) 0.0571(5) 0.36976(14) 0.0287(7) Uani 1 1 d .
C103 C 0.2483(3) -0.1343(5) 0.39926(14) 0.0311(7) Uani 1 1 d .
H102 H 0.1637 -0.1890 0.4170 0.037 Uiso 1 1 calc R
C104 C 0.3639(3) -0.1194(6) 0.45828(16) 0.0404(8) Uani 1 1 d .
H103 H 0.3811 -0.2440 0.4781 0.048 Uiso 1 1 calc R
H104 H 0.4524 -0.0773 0.4417 0.048 Uiso 1 1 calc R
C105 C 0.3262(3) 0.0135(5) 0.51175(16) 0.0426(9) Uani 1 1 d .
H105 H 0.4082 0.0279 0.5456 0.051 Uiso 1 1 calc R
H106 H 0.2478 -0.0393 0.5339 0.051 Uiso 1 1 calc R
C106 C 0.2831(3) 0.2034(5) 0.48318(15) 0.0369(8) Uani 1 1 d .
H107 H 0.3653 0.2636 0.4663 0.044 Uiso 1 1 calc R
H108 H 0.2521 0.2828 0.5188 0.044 Uiso 1 1 calc R
C107 C 0.0397(3) 0.1111(5) 0.45949(15) 0.0300(7) Uani 1 1 d .
C108 C 0.3233(3) 0.1510(6) 0.33691(16) 0.0373(8) Uani 1 1 d .
H109 H 0.4074 0.1585 0.3690 0.056 Uiso 1 1 calc R
H110 H 0.2943 0.2762 0.3224 0.056 Uiso 1 1 calc R
H111 H 0.3444 0.0778 0.2984 0.056 Uiso 1 1 calc R
C109 C 0.2939(4) -0.2709(5) 0.34833(17) 0.0402(9) Uani 1 1 d .
H112 H 0.2161 -0.2907 0.3134 0.060 Uiso 1 1 calc R
H113 H 0.3196 -0.3892 0.3702 0.060 Uiso 1 1 calc R
H114 H 0.3752 -0.2207 0.3286 0.060 Uiso 1 1 calc R
C110 C 0.0794(3) 0.0405(5) 0.31390(14) 0.0302(7) Uani 1 1 d .
H115 H 0.0556 0.1673 0.2976 0.036 Uiso 1 1 calc R
H116 H 0.1143 -0.0283 0.2766 0.036 Uiso 1 1 calc R
C111 C -0.0793(3) -0.2301(6) 0.34230(15) 0.0374(9) Uani 1 1 d .
H117 H -0.0089 -0.3237 0.3448 0.045 Uiso 1 1 calc R
C112 C -0.0557(3) -0.0513(5) 0.32917(14) 0.0309(7) Uani 1 1 d .
C113 C -0.1896(3) 0.0422(6) 0.33056(15) 0.0359(8) Uani 1 1 d .
C114 C -0.2795(4) -0.0926(6) 0.34425(16) 0.0463(10) Uani 1 1 d .
H118 H -0.3764 -0.0717 0.3483 0.056 Uiso 1 1 calc R
C115 C -0.2216(4) 0.2422(6) 0.3189(2) 0.0542(11) Uani 1 1 d .
H119 H -0.3214 0.2649 0.3230 0.081 Uiso 1 1 calc R
H120 H -0.2005 0.2767 0.2742 0.081 Uiso 1 1 calc R
H121 H -0.1638 0.3168 0.3518 0.081 Uiso 1 1 calc R
O201 O 0.6721(2) 0.3781(3) 0.09853(10) 0.0359(5) Uani 1 1 d D
H201 H 0.639(4) 0.305(5) 0.0677(16) 0.054 Uiso 1 1 d D
O202 O 0.3610(3) 1.0061(4) 0.15742(12) 0.0513(7) Uani 1 1 d .
N201 N 0.4519(3) 0.6692(4) 0.01195(13) 0.0399(7) Uani 1 1 d .
C201 C 0.6962(3) 0.5532(5) 0.07039(14) 0.0293(7) Uani 1 1 d .
C202 C 0.7676(3) 0.6831(5) 0.12594(14) 0.0282(7) Uani 1 1 d .
C203 C 0.7949(3) 0.8747(5) 0.09521(14) 0.0310(7) Uani 1 1 d .
H202 H 0.7011 0.9293 0.0795 0.037 Uiso 1 1 calc R
C204 C 0.8778(3) 0.8589(6) 0.03434(16) 0.0402(8) Uani 1 1 d .
H203 H 0.8833 0.9830 0.0138 0.048 Uiso 1 1 calc R
H204 H 0.9750 0.8182 0.0492 0.048 Uiso 1 1 calc R
C205 C 0.8129(3) 0.7249(5) -0.01730(15) 0.0409(9) Uani 1 1 d .
H205 H 0.8769 0.7097 -0.0523 0.049 Uiso 1 1 calc R
H206 H 0.7232 0.7771 -0.0383 0.049 Uiso 1 1 calc R
C206 C 0.7851(3) 0.5366(5) 0.01199(16) 0.0374(8) Uani 1 1 d .
H207 H 0.8759 0.4764 0.0273 0.045 Uiso 1 1 calc R
H208 H 0.7353 0.4571 -0.0228 0.045 Uiso 1 1 calc R
C207 C 0.5573(3) 0.6268(5) 0.04069(14) 0.0296(7) Uani 1 1 d .
C208 C 0.9052(3) 0.5909(5) 0.15591(16) 0.0363(8) Uani 1 1 d .
H209 H 0.9723 0.5873 0.1226 0.055 Uiso 1 1 calc R
H210 H 0.8855 0.4642 0.1698 0.055 Uiso 1 1 calc R
H211 H 0.9455 0.6625 0.1945 0.055 Uiso 1 1 calc R
C209 C 0.8695(3) 1.0115(5) 0.14514(17) 0.0399(9) Uani 1 1 d .
H212 H 0.8809 1.1310 0.1233 0.060 Uiso 1 1 calc R
H213 H 0.9622 0.9623 0.1617 0.060 Uiso 1 1 calc R
H214 H 0.8131 1.0286 0.1823 0.060 Uiso 1 1 calc R
C210 C 0.6748(3) 0.6992(5) 0.18477(14) 0.0335(7) Uani 1 1 d .
H215 H 0.6595 0.5721 0.2011 0.040 Uiso 1 1 calc R
H216 H 0.7304 0.7667 0.2212 0.040 Uiso 1 1 calc R
C211 C 0.5033(3) 0.9742(6) 0.16427(17) 0.0395(9) Uani 1 1 d .
H217 H 0.5726 1.0682 0.1630 0.047 Uiso 1 1 calc R
C212 C 0.5321(3) 0.7925(5) 0.17297(15) 0.0335(8) Uani 1 1 d .
C213 C 0.3989(4) 0.7004(6) 0.17274(15) 0.0415(9) Uani 1 1 d .
C214 C 0.3014(4) 0.8353(6) 0.16292(16) 0.0464(10) Uani 1 1 d .
H218 H 0.2028 0.8142 0.1601 0.056 Uiso 1 1 calc R
C215 C 0.3738(4) 0.4992(6) 0.1827(2) 0.0613(12) Uani 1 1 d .
H219 H 0.2723 0.4749 0.1781 0.092 Uiso 1 1 calc R
H220 H 0.4147 0.4625 0.2272 0.092 Uiso 1 1 calc R
H221 H 0.4178 0.4275 0.1494 0.092 Uiso 1 1 calc R

loop_
_atom_site_aniso_label
_atom_site_aniso_U_11
_atom_site_aniso_U_22
_atom_site_aniso_U_33
_atom_site_aniso_U_23
_atom_site_aniso_U_13
_atom_site_aniso_U_12
O101 0.0430(13) 0.0312(14) 0.0322(12) 0.0011(11) 0.0106(10) -0.0010(12)
O102 0.0355(13) 0.0576(19) 0.0365(13) 0.0048(12) 0.0028(10) -0.0110(13)
N101 0.0339(15) 0.0443(18) 0.0383(15) -0.0038(14) 0.0110(12) -0.0051(14)
C101 0.0252(15) 0.036(2) 0.0291(16) 0.0007(15) 0.0058(12) -0.0006(15)
C102 0.0242(15) 0.0359(19) 0.0273(15) -0.0030(14) 0.0082(12) -0.0060(14)
C103 0.0210(15) 0.0350(18) 0.0378(17) 0.0034(16) 0.0062(13) -0.0020(15)
C104 0.0246(16) 0.048(2) 0.0474(19) 0.0043(18) 0.0002(14) 0.0044(17)
C105 0.0290(17) 0.059(3) 0.0380(18) 0.0031(18) -0.0036(14) -0.0020(18)
C106 0.0306(17) 0.048(2) 0.0318(17) -0.0052(17) 0.0015(13) -0.0058(16)
C107 0.0248(16) 0.036(2) 0.0294(16) -0.0006(14) 0.0034(13) 0.0026(14)
C108 0.0325(17) 0.043(2) 0.0377(17) -0.0041(16) 0.0126(14) -0.0037(16)
C109 0.0381(19) 0.038(2) 0.046(2) 0.0017(17) 0.0111(15) 0.0039(17)
C110 0.0310(16) 0.0328(18) 0.0268(15) -0.0009(15) 0.0031(12) 0.0032(15)
C111 0.0281(18) 0.052(3) 0.0310(17) 0.0005(16) 0.0004(13) -0.0016(17)
C112 0.0287(17) 0.040(2) 0.0236(16) -0.0005(14) 0.0020(12) -0.0017(15)
C113 0.0283(17) 0.052(2) 0.0274(16) -0.0044(16) 0.0006(12) -0.0019(17)
C114 0.0294(18) 0.072(3) 0.0371(19) -0.0075(19) 0.0046(14) 0.000(2)
C115 0.044(2) 0.064(3) 0.054(2) -0.010(2) 0.0024(17) 0.015(2)
O201 0.0392(13) 0.0320(13) 0.0350(12) 0.0017(11) -0.0024(10) 0.0000(11)
O202 0.0406(14) 0.064(2) 0.0501(15) -0.0015(13) 0.0104(11) 0.0179(14)
N201 0.0351(16) 0.0446(18) 0.0390(15) -0.0045(14) 0.0000(13) 0.0023(14)
C201 0.0262(16) 0.0350(19) 0.0268(15) 0.0017(15) 0.0034(12) 0.0050(15)
C202 0.0215(15) 0.0323(18) 0.0302(15) -0.0018(14) 0.0004(12) 0.0045(13)
C203 0.0212(14) 0.0380(19) 0.0337(16) -0.0021(15) 0.0022(12) 0.0033(15)
C204 0.0286(16) 0.046(2) 0.0475(19) 0.0097(18) 0.0119(15) -0.0035(18)
C205 0.0334(18) 0.059(3) 0.0327(18) -0.0015(18) 0.0126(14) -0.0007(18)
C206 0.0331(17) 0.043(2) 0.0374(18) -0.0070(17) 0.0072(14) 0.0011(16)
C207 0.0297(17) 0.0336(19) 0.0257(15) -0.0008(13) 0.0041(13) -0.0015(14)
C208 0.0277(17) 0.039(2) 0.0404(18) -0.0020(16) -0.0031(14) 0.0053(15)
C209 0.0317(17) 0.034(2) 0.053(2) -0.0061(17) -0.0007(15) -0.0015(16)
C210 0.0311(16) 0.040(2) 0.0291(16) -0.0013(15) 0.0017(12) 0.0021(15)
C211 0.0306(18) 0.048(2) 0.041(2) -0.0019(17) 0.0070(15) 0.0050(17)
C212 0.0302(17) 0.046(2) 0.0254(16) -0.0037(15) 0.0059(13) 0.0013(15)
C213 0.0361(19) 0.060(3) 0.0307(17) 0.0023(18) 0.0128(14) 0.0032(19)
C214 0.0315(19) 0.068(3) 0.041(2) -0.0009(19) 0.0090(15) -0.004(2)
C215 0.051(2) 0.063(3) 0.072(3) -0.007(2) 0.020(2) -0.018(2)

loop_
_atom_type_symbol
_atom_type_description
_atom_type_scat_dispersion_real
_atom_type_scat_dispersion_imag
_atom_type_scat_source
C C 0.0033 0.0016 'International Tables Vol C Tables 4.2.6.8 and 6.1.1.4'
H H 0.0000 0.0000 'International Tables Vol C Tables 4.2.6.8 and 6.1.1.4'
N N 0.0061 0.0033 'International Tables Vol C Tables 4.2.6.8 and 6.1.1.4'
O O 0.0106 0.0060 'International Tables Vol C Tables 4.2.6.8 and 6.1.1.4'

loop_
_geom_angle_atom_site_label_1
_geom_angle_atom_site_label_2
_geom_angle_atom_site_label_3
_geom_angle
C114 O102 C111 104.6(3)
O101 C101 C107 107.3(2)
O101 C101 C106 111.7(3)
C107 C101 C106 104.7(2)
O101 C101 C102 108.9(2)
C107 C101 C102 111.9(3)
C106 C101 C102 112.1(2)
C108 C102 C103 111.7(2)
C108 C102 C110 105.3(2)
C103 C102 C110 111.8(3)
C108 C102 C101 107.9(3)
C103 C102 C101 109.1(2)
C110 C102 C101 110.9(2)
C109 C103 C104 109.7(3)
C109 C103 C102 113.8(2)
C104 C103 C102 112.6(3)
C105 C104 C103 113.1(3)
C104 C105 C106 111.8(3)
C105 C106 C101 111.2(3)
N101 C107 C101 171.6(3)
C112 C110 C102 119.1(2)
C112 C111 O102 111.8(3)
C111 C112 C113 106.0(3)
C111 C112 C110 128.8(3)
C113 C112 C110 125.2(3)
C114 C113 C112 104.6(3)
C114 C113 C115 127.5(3)
C112 C113 C115 127.9(3)
C113 C114 O102 112.9(3)
C214 O202 C211 105.0(3)
O201 C201 C207 107.6(2)
O201 C201 C206 111.6(3)
C207 C201 C206 105.0(2)
O201 C201 C202 108.8(2)
C207 C201 C202 112.2(3)
C206 C201 C202 111.6(2)
C208 C202 C203 111.7(2)
C208 C202 C201 108.3(2)
C203 C202 C201 108.9(2)
C208 C202 C210 105.2(2)
C203 C202 C210 111.9(3)
C201 C202 C210 110.7(2)
C209 C203 C204 109.5(3)
C209 C203 C202 113.3(3)
C204 C203 C202 112.3(3)
C205 C204 C203 113.3(3)
C204 C205 C206 112.2(3)
C205 C206 C201 111.5(3)
N201 C207 C201 172.0(3)
C212 C210 C202 119.1(2)
C212 C211 O202 111.3(3)
C211 C212 C213 106.3(3)
C211 C212 C210 128.4(3)
C213 C212 C210 125.2(3)
C214 C213 C212 105.4(4)
C214 C213 C215 127.2(4)
C212 C213 C215 127.4(3)
C213 C214 O202 112.0(3)

loop_
_geom_bond_atom_site_label_1
_geom_bond_atom_site_label_2
_geom_bond_distance
O101 C101 1.410(4)
O102 C114 1.358(5)
O102 C111 1.371(4)
N101 C107 1.135(4)
C101 C107 1.518(4)
C101 C106 1.536(4)
C101 C102 1.560(4)
C102 C108 1.542(4)
C102 C103 1.546(5)
C102 C110 1.553(4)
C103 C109 1.523(5)
C103 C104 1.543(4)
C104 C105 1.518(5)
C105 C106 1.526(5)
C110 C112 1.512(4)
C111 C112 1.340(5)
C112 C113 1.449(5)
C113 C114 1.345(5)
C113 C115 1.488(6)
O201 C201 1.414(4)
O202 C214 1.366(5)
O202 C211 1.372(4)
N201 C207 1.149(4)
C201 C207 1.496(4)
C201 C206 1.533(4)
C201 C202 1.563(4)
C202 C208 1.539(4)
C202 C203 1.549(5)
C202 C210 1.564(4)
C203 C209 1.533(5)
C203 C204 1.539(4)
C204 C205 1.508(5)
C205 C206 1.517(5)
C210 C212 1.516(4)
C211 C212 1.346(5)
C212 C213 1.436(5)
C213 C214 1.348(5)
C213 C215 1.487(6)

loop_
_geom_hbond_atom_site_label_D
_geom_hbond_atom_site_label_H
_geom_hbond_atom_site_label_A
_geom_hbond_distance_DH
_geom_hbond_distance_HA
_geom_hbond_distance_DA
_geom_hbond_angle_DHA
_geom_hbond_site_symmetry_A
O101 H101 N101 0.85(3) 2.02(3) 2.850(4) 167(4) 2_556
O201 H201 N201 0.85(3) 2.00(3) 2.849(4) 171(4) 2_645
